data_4516419
loop_
_publ_author_name
'Rana, Love Karan'
'Sharma, Sanyog'
'Hundal, Geeta'

_publ_section_title
;
 First Report on Crystal Engineering of Hg(II) Halides with Fully
 Substituted 3,4-Pyridinedicarboxamides: Generation of Two-Dimensional
 Coordination Polymers and Linear Zig-Zag Chains of Mercury Metal Ions
;
_journal_issue 1
_journal_name_full 'Crystal Growth &amp; Design'
_journal_page_first 92
_journal_paper_doi 10.1021/acs.cgd.5b00989
_journal_volume 16
_journal_year 2015
_chemical_formula_moiety 'C19 H31 Br2 Hg N3 O2'
_chemical_formula_sum 'C19 H31 Br2 Hg N3 O2'
_chemical_formula_weight 693.86
_space_group_IT_number 14
_space_group_name_Hall '-P 2ybc'
_space_group_name_H-M_alt 'P 1 21/c 1'
_symmetry_cell_setting Monoclinic'
_symmetry_space_group_name_Hall '-P 2ybc'
_symmetry_space_group_name_H-M 'P 1 21/c 1'
_atom_sites_solution_hydrogens geom
_atom_sites_solution_primary direct
_atom_sites_solution_secondary difmap
_audit_creation_method SHELXL-97
_cell_angle_alpha 90.00
_cell_angle_beta 99.877(7)
_cell_angle_gamma 90.00
_cell_formula_units_Z 4
_cell_length_a 15.681(4)
_cell_length_b 10.788(3)
_cell_length_c 14.561(4)
_cell_measurement_reflns_used 3167
_cell_measurement_temperature 100(2)
_cell_measurement_theta_max 26.72
_cell_measurement_theta_min 2.36
_cell_volume 2426.7(11)
_computing_cell_refinement 'Bruker SAINT'
_computing_data_collection 'Bruker APEX2'
_computing_data_reduction 'Bruker SAINT'
_computing_molecular_graphics 'Bruker SHELXTL'
_computing_publication_material 'Bruker SHELXTL'
_computing_structure_refinement 'SHELXL-2014 (Sheldrick 2014)'
_computing_structure_solution 'SHELXS-97 (Sheldrick 2008)'
_diffrn_ambient_temperature 100(2)
_diffrn_measured_fraction_theta_full 0.969
_diffrn_measured_fraction_theta_max 0.969
_diffrn_measurement_device_type 'Bruker Apex-II CCD'
_diffrn_radiation_monochromator graphite
_diffrn_radiation_source 'fine-focus sealed tube'
_diffrn_radiation_type MoK\a
_diffrn_radiation_wavelength 0.71073
_diffrn_reflns_av_R_equivalents 0.0634
_diffrn_reflns_av_sigmaI/netI 0.0718
_diffrn_reflns_limit_h_max 17
_diffrn_reflns_limit_h_min -18
_diffrn_reflns_limit_k_max 12
_diffrn_reflns_limit_k_min -12
_diffrn_reflns_limit_l_max 13
_diffrn_reflns_limit_l_min -17
_diffrn_reflns_number 12353
_diffrn_reflns_theta_full 25.00
_diffrn_reflns_theta_max 25.00
_diffrn_reflns_theta_min 2.30
_exptl_absorpt_coefficient_mu 9.653
_exptl_absorpt_correction_T_max 0.4770
_exptl_absorpt_correction_T_min 0.2364
_exptl_absorpt_correction_type multi-scan
_exptl_absorpt_process_details sadabs
_exptl_crystal_colour colourless
_exptl_crystal_density_diffrn 1.899
_exptl_crystal_density_method 'not measured'
_exptl_crystal_description needles
_exptl_crystal_F_000 1328
_exptl_crystal_size_max 0.21
_exptl_crystal_size_mid 0.17
_exptl_crystal_size_min 0.09
_refine_diff_density_max 1.244
_refine_diff_density_min -0.874
_refine_diff_density_rms 0.159
_refine_ls_extinction_method none
_refine_ls_goodness_of_fit_ref 0.950
_refine_ls_hydrogen_treatment none
_refine_ls_matrix_type full
_refine_ls_number_parameters 244
_refine_ls_number_reflns 4150
_refine_ls_number_restraints 0
_refine_ls_restrained_S_all 0.950
_refine_ls_R_factor_all 0.0509
_refine_ls_R_factor_gt 0.0347
_refine_ls_shift/su_max 0.002
_refine_ls_shift/su_mean 0.000
_refine_ls_structure_factor_coef Fsqd
_refine_ls_weighting_details 'calc w=1/[\s^2^(Fo^2^)+(0.0018P)^2^+0.0000P] where P=(Fo^2^+2Fc^2^)/3'
_refine_ls_weighting_scheme calc
_refine_ls_wR_factor_gt 0.0662
_refine_ls_wR_factor_ref 0.0702
_reflns_number_gt 3284
_reflns_number_total 4150
_reflns_threshold_expression >2sigma(I)
_cod_data_source_file cg5b00989_si_004.cif
_cod_data_source_block shelx
_cod_original_cell_volume 2426.7(10)
_cod_original_sg_symbol_Hall -P2ybc
_cod_original_sg_symbol_H-M P2(1)/c
_cod_database_code 4516419

loop_
_symmetry_equiv_pos_as_xyz
'x, y, z'
'-x, y+1/2, -z+1/2'
'-x, -y, -z'
'x, -y-1/2, z-1/2'

loop_
_atom_site_label
_atom_site_type_symbol
_atom_site_fract_x
_atom_site_fract_y
_atom_site_fract_z
_atom_site_U_iso_or_equiv
_atom_site_adp_type
_atom_site_occupancy
_atom_site_symmetry_multiplicity
_atom_site_calc_flag
_atom_site_refinement_flags
C1 C 0.3761(4) 0.3171(5) 0.8669(4) 0.0178(14) Uani 1 1 d .
H1 H 0.4111 0.3797 0.9002 0.021 Uiso 1 1 calc R
C2 C 0.3286(4) 0.3464(5) 0.7811(4) 0.0209(14) Uani 1 1 d .
H2 H 0.3305 0.4277 0.7565 0.025 Uiso 1 1 calc R
C3 C 0.2776(4) 0.2547(5) 0.7307(4) 0.0176(14) Uani 1 1 d .
C4 C 0.2761(4) 0.1382(5) 0.7702(4) 0.0158(14) Uani 1 1 d .
C5 C 0.3261(4) 0.1180(5) 0.8568(4) 0.0187(14) Uani 1 1 d .
H5 H 0.3255 0.0377 0.8834 0.022 Uiso 1 1 calc R
C6 C 0.2350(4) 0.2839(5) 0.6309(4) 0.0169(14) Uani 1 1 d .
C7 C 0.0943(4) 0.3062(5) 0.6844(4) 0.0204(14) Uani 1 1 d .
H7 H 0.1286 0.2675 0.7414 0.025 Uiso 1 1 calc R
C8 C 0.0151(4) 0.2249(6) 0.6550(4) 0.0319(17) Uani 1 1 d .
H8A H 0.0336 0.1424 0.6381 0.048 Uiso 1 1 calc R
H8B H -0.0221 0.2622 0.6012 0.048 Uiso 1 1 calc R
H8C H -0.0171 0.2176 0.7068 0.048 Uiso 1 1 calc R
C9 C 0.0704(5) 0.4361(6) 0.7117(5) 0.0323(17) Uani 1 1 d .
H9A H 0.1232 0.4850 0.7301 0.049 Uiso 1 1 calc R
H9B H 0.0388 0.4312 0.7641 0.049 Uiso 1 1 calc R
H9C H 0.0338 0.4758 0.6585 0.049 Uiso 1 1 calc R
C10 C 0.1121(4) 0.3555(6) 0.5186(4) 0.0248(16) Uani 1 1 d .
H10 H 0.0495 0.3714 0.5199 0.030 Uiso 1 1 calc R
C11 C 0.1516(4) 0.4803(6) 0.4962(4) 0.0319(17) Uani 1 1 d .
H11A H 0.1475 0.5395 0.5464 0.048 Uiso 1 1 calc R
H11B H 0.1198 0.5126 0.4372 0.048 Uiso 1 1 calc R
H11C H 0.2125 0.4683 0.4909 0.048 Uiso 1 1 calc R
C12 C 0.1153(4) 0.2575(6) 0.4447(4) 0.0316(17) Uani 1 1 d .
H12A H 0.0893 0.1806 0.4629 0.047 Uiso 1 1 calc R
H12B H 0.1756 0.2421 0.4386 0.047 Uiso 1 1 calc R
H12C H 0.0830 0.2864 0.3850 0.047 Uiso 1 1 calc R
C13 C 0.2176(4) 0.0312(5) 0.7305(4) 0.0204(15) Uani 1 1 d .
C14 C 0.3301(4) -0.0330(6) 0.6409(4) 0.0246(15) Uani 1 1 d .
H14 H 0.3491 0.0543 0.6556 0.030 Uiso 1 1 calc R
C15 C 0.3167(5) -0.0469(7) 0.5356(5) 0.047(2) Uani 1 1 d .
H15A H 0.2703 0.0088 0.5070 0.070 Uiso 1 1 calc R
H15B H 0.3007 -0.1327 0.5186 0.070 Uiso 1 1 calc R
H15C H 0.3704 -0.0257 0.5133 0.070 Uiso 1 1 calc R
C16 C 0.4010(5) -0.1166(6) 0.6896(5) 0.040(2) Uani 1 1 d .
H16A H 0.4075 -0.1046 0.7571 0.061 Uiso 1 1 calc R
H16B H 0.4556 -0.0962 0.6689 0.061 Uiso 1 1 calc R
H16C H 0.3859 -0.2032 0.6743 0.061 Uiso 1 1 calc R
C17 C 0.2036(5) -0.1703(6) 0.6559(5) 0.040(2) Uani 1 1 d .
H17 H 0.2387 -0.2200 0.6180 0.048 Uiso 1 1 calc R
C18 C 0.1158(5) -0.1549(7) 0.5977(6) 0.062(3) Uani 1 1 d .
H18A H 0.1208 -0.1081 0.5412 0.093 Uiso 1 1 calc R
H18B H 0.0781 -0.1098 0.6334 0.093 Uiso 1 1 calc R
H18C H 0.0908 -0.2366 0.5804 0.093 Uiso 1 1 calc R
C19 C 0.2028(5) -0.2425(7) 0.7462(6) 0.060(3) Uani 1 1 d .
H19A H 0.2620 -0.2491 0.7808 0.089 Uiso 1 1 calc R
H19B H 0.1794 -0.3256 0.7313 0.089 Uiso 1 1 calc R
H19C H 0.1667 -0.1988 0.7844 0.089 Uiso 1 1 calc R
N1 N 0.3753(3) 0.2056(4) 0.9053(3) 0.0165(11) Uani 1 1 d .
N2 N 0.1512(3) 0.3110(4) 0.6135(3) 0.0193(12) Uani 1 1 d .
N3 N 0.2483(3) -0.0504(4) 0.6753(3) 0.0235(13) Uani 1 1 d .
O1 O 0.2823(3) 0.2822(4) 0.5723(3) 0.0195(10) Uani 1 1 d .
O2 O 0.1476(3) 0.0233(4) 0.7570(3) 0.0251(10) Uani 1 1 d .
Br1 Br 0.40946(5) -0.06332(6) 1.07275(5) 0.02857(17) Uani 1 1 d .
Br2 Br 0.52370(5) 0.34601(6) 1.11748(5) 0.03092(18) Uani 1 1 d .
Hg1 Hg 0.446616(16) 0.15744(2) 1.059062(15) 0.02029(9) Uani 1 1 d .

loop_
_atom_site_aniso_label
_atom_site_aniso_U_11
_atom_site_aniso_U_22
_atom_site_aniso_U_33
_atom_site_aniso_U_23
_atom_site_aniso_U_13
_atom_site_aniso_U_12
C1 0.021(4) 0.019(4) 0.015(3) -0.004(2) 0.007(3) -0.002(3)
C2 0.027(4) 0.016(3) 0.022(3) 0.004(3) 0.010(3) 0.000(3)
C3 0.014(4) 0.023(3) 0.016(3) -0.002(3) 0.004(3) 0.002(3)
C4 0.015(4) 0.014(3) 0.020(3) 0.002(3) 0.008(3) 0.000(2)
C5 0.021(4) 0.015(3) 0.020(3) 0.000(3) 0.005(3) 0.006(3)
C6 0.015(4) 0.010(3) 0.026(3) 0.005(3) 0.002(3) 0.000(3)
C7 0.018(4) 0.027(4) 0.017(3) -0.001(3) 0.006(3) 0.004(3)
C8 0.018(4) 0.043(5) 0.035(4) 0.003(3) 0.005(3) -0.001(3)
C9 0.031(5) 0.035(4) 0.033(4) -0.001(3) 0.012(3) 0.000(3)
C10 0.016(4) 0.039(4) 0.020(3) 0.012(3) 0.003(3) 0.008(3)
C11 0.035(5) 0.034(4) 0.027(4) 0.014(3) 0.006(3) 0.005(3)
C12 0.018(4) 0.060(5) 0.015(3) -0.003(3) -0.002(3) -0.004(3)
C13 0.025(4) 0.015(3) 0.021(3) 0.002(3) 0.004(3) 0.001(3)
C14 0.021(4) 0.021(4) 0.036(4) -0.007(3) 0.018(3) -0.003(3)
C15 0.053(6) 0.055(5) 0.036(4) -0.012(4) 0.020(4) -0.001(4)
C16 0.034(5) 0.019(4) 0.072(6) -0.001(4) 0.018(4) 0.004(3)
C17 0.027(5) 0.033(4) 0.064(5) -0.026(4) 0.018(4) -0.019(3)
C18 0.035(6) 0.068(6) 0.084(7) -0.049(5) 0.011(5) -0.017(4)
C19 0.055(6) 0.029(5) 0.107(7) 0.001(5) 0.050(5) -0.010(4)
N1 0.017(3) 0.015(3) 0.018(3) 0.002(2) 0.004(2) 0.002(2)
N2 0.013(3) 0.029(3) 0.017(3) 0.002(2) 0.006(2) 0.003(2)
N3 0.021(3) 0.023(3) 0.027(3) -0.002(2) 0.005(2) -0.002(2)
O1 0.017(3) 0.023(2) 0.020(2) 0.0028(18) 0.0059(19) -0.0005(19)
O2 0.020(3) 0.027(3) 0.030(2) -0.007(2) 0.009(2) -0.009(2)
Br1 0.0311(4) 0.0186(4) 0.0373(4) 0.0065(3) 0.0095(3) 0.0016(3)
Br2 0.0287(4) 0.0231(4) 0.0396(4) -0.0042(3) 0.0022(3) -0.0052(3)
Hg1 0.01968(16) 0.01950(14) 0.02028(13) 0.00102(11) -0.00053(10) -0.00033(11)

loop_
_atom_type_symbol
_atom_type_description
_atom_type_scat_dispersion_real
_atom_type_scat_dispersion_imag
_atom_type_scat_source
C C 0.0033 0.0016 'International Tables Vol C Tables 4.2.6.8 and 6.1.1.4'
H H 0.0000 0.0000 'International Tables Vol C Tables 4.2.6.8 and 6.1.1.4'
N N 0.0061 0.0033 'International Tables Vol C Tables 4.2.6.8 and 6.1.1.4'
O O 0.0106 0.0060 'International Tables Vol C Tables 4.2.6.8 and 6.1.1.4'
Br Br -0.2901 2.4595 'International Tables Vol C Tables 4.2.6.8 and 6.1.1.4'
Hg Hg -2.3894 9.2266 'International Tables Vol C Tables 4.2.6.8 and 6.1.1.4'

loop_
_geom_angle_atom_site_label_1
_geom_angle_atom_site_label_2
_geom_angle_atom_site_label_3
_geom_angle
N1 C1 C2 123.2(5)
N1 C1 H1 118.4
C2 C1 H1 118.4
C1 C2 C3 119.0(5)
C1 C2 H2 120.5
C3 C2 H2 120.5
C4 C3 C2 118.2(5)
C4 C3 C6 123.3(5)
C2 C3 C6 118.1(5)
C5 C4 C3 118.4(5)
C5 C4 C13 115.9(5)
C3 C4 C13 125.6(5)
N1 C5 C4 123.6(5)
N1 C5 H5 118.2
C4 C5 H5 118.2
O1 C6 N2 124.6(5)
O1 C6 C3 116.3(5)
N2 C6 C3 119.0(5)
N2 C7 C9 110.8(5)
N2 C7 C8 112.6(5)
C9 C7 C8 112.4(5)
N2 C7 H7 106.9
C9 C7 H7 106.9
C8 C7 H7 106.9
C7 C8 H8A 109.5
C7 C8 H8B 109.5
H8A C8 H8B 109.5
C7 C8 H8C 109.5
H8A C8 H8C 109.5
H8B C8 H8C 109.5
C7 C9 H9A 109.5
C7 C9 H9B 109.5
H9A C9 H9B 109.5
C7 C9 H9C 109.5
H9A C9 H9C 109.5
H9B C9 H9C 109.5
N2 C10 C12 112.0(5)
N2 C10 C11 111.2(5)
C12 C10 C11 113.4(5)
N2 C10 H10 106.6
C12 C10 H10 106.6
C11 C10 H10 106.6
C10 C11 H11A 109.5
C10 C11 H11B 109.5
H11A C11 H11B 109.5
C10 C11 H11C 109.5
H11A C11 H11C 109.5
H11B C11 H11C 109.5
C10 C12 H12A 109.5
C10 C12 H12B 109.5
H12A C12 H12B 109.5
C10 C12 H12C 109.5
H12A C12 H12C 109.5
H12B C12 H12C 109.5
O2 C13 N3 125.2(6)
O2 C13 C4 116.5(5)
N3 C13 C4 118.1(6)
N3 C14 C16 112.3(5)
N3 C14 C15 110.7(5)
C16 C14 C15 112.2(6)
N3 C14 H14 107.1
C16 C14 H14 107.1
C15 C14 H14 107.1
C14 C15 H15A 109.5
C14 C15 H15B 109.5
H15A C15 H15B 109.5
C14 C15 H15C 109.5
H15A C15 H15C 109.5
H15B C15 H15C 109.5
C14 C16 H16A 109.5
C14 C16 H16B 109.5
H16A C16 H16B 109.5
C14 C16 H16C 109.5
H16A C16 H16C 109.5
H16B C16 H16C 109.5
N3 C17 C18 111.8(6)
N3 C17 C19 110.8(6)
C18 C17 C19 113.7(7)
N3 C17 H17 106.7
C18 C17 H17 106.7
C19 C17 H17 106.7
C17 C18 H18A 109.5
C17 C18 H18B 109.5
H18A C18 H18B 109.5
C17 C18 H18C 109.5
H18A C18 H18C 109.5
H18B C18 H18C 109.5
C17 C19 H19A 109.5
C17 C19 H19B 109.5
H19A C19 H19B 109.5
C17 C19 H19C 109.5
H19A C19 H19C 109.5
H19B C19 H19C 109.5
C1 N1 C5 117.5(5)
C1 N1 Hg1 123.8(4)
C5 N1 Hg1 118.5(4)
C6 N2 C7 123.8(5)
C6 N2 C10 118.9(5)
C7 N2 C10 117.2(5)
C13 N3 C14 123.1(5)
C13 N3 C17 119.0(6)
C14 N3 C17 117.5(5)
N1 Hg1 Br2 105.68(11)
N1 Hg1 Br1 101.94(11)
Br2 Hg1 Br1 152.23(3)

loop_
_geom_bond_atom_site_label_1
_geom_bond_atom_site_label_2
_geom_bond_distance
C1 N1 1.328(7)
C1 C2 1.377(8)
C1 H1 0.9500
C2 C3 1.399(8)
C2 H2 0.9500
C3 C4 1.384(8)
C3 C6 1.524(7)
C4 C5 1.383(8)
C4 C13 1.525(8)
C5 N1 1.341(7)
C5 H5 0.9500
C6 O1 1.222(7)
C6 N2 1.328(7)
C7 N2 1.477(7)
C7 C9 1.520(8)
C7 C8 1.520(8)
C7 H7 1.0000
C8 H8A 0.9800
C8 H8B 0.9800
C8 H8C 0.9800
C9 H9A 0.9800
C9 H9B 0.9800
C9 H9C 0.9800
C10 N2 1.492(7)
C10 C12 1.515(8)
C10 C11 1.539(8)
C10 H10 1.0000
C11 H11A 0.9800
C11 H11B 0.9800
C11 H11C 0.9800
C12 H12A 0.9800
C12 H12B 0.9800
C12 H12C 0.9800
C13 O2 1.226(7)
C13 N3 1.337(7)
C14 N3 1.467(7)
C14 C16 1.510(9)
C14 C15 1.519(9)
C14 H14 1.0000
C15 H15A 0.9800
C15 H15B 0.9800
C15 H15C 0.9800
C16 H16A 0.9800
C16 H16B 0.9800
C16 H16C 0.9800
C17 N3 1.475(7)
C17 C18 1.497(10)
C17 C19 1.530(10)
C17 H17 1.0000
C18 H18A 0.9800
C18 H18B 0.9800
C18 H18C 0.9800
C19 H19A 0.9800
C19 H19B 0.9800
C19 H19C 0.9800
N1 Hg1 2.382(4)
Br1 Hg1 2.4680(9)
Br2 Hg1 2.4434(8)

loop_
_geom_torsion_atom_site_label_1
_geom_torsion_atom_site_label_2
_geom_torsion_atom_site_label_3
_geom_torsion_atom_site_label_4
_geom_torsion
N1 C1 C2 C3 -0.8(9)
C1 C2 C3 C4 0.9(9)
C1 C2 C3 C6 -172.2(5)
C2 C3 C4 C5 -1.0(9)
C6 C3 C4 C5 171.7(6)
C2 C3 C4 C13 173.3(6)
C6 C3 C4 C13 -13.9(9)
C3 C4 C5 N1 0.9(9)
C13 C4 C5 N1 -174.0(6)
C4 C3 C6 O1 -96.9(7)
C2 C3 C6 O1 75.8(7)
C4 C3 C6 N2 84.2(7)
C2 C3 C6 N2 -103.1(7)
C5 C4 C13 O2 83.3(7)
C3 C4 C13 O2 -91.1(7)
C5 C4 C13 N3 -92.3(7)
C3 C4 C13 N3 93.2(7)
C2 C1 N1 C5 0.6(9)
C2 C1 N1 Hg1 -174.3(5)
C4 C5 N1 C1 -0.7(9)
C4 C5 N1 Hg1 174.5(5)
O1 C6 N2 C7 176.8(5)
C3 C6 N2 C7 -4.4(8)
O1 C6 N2 C10 -6.7(8)
C3 C6 N2 C10 172.1(5)
C9 C7 N2 C6 107.6(6)
C8 C7 N2 C6 -125.6(6)
C9 C7 N2 C10 -69.0(6)
C8 C7 N2 C10 57.9(7)
C12 C10 N2 C6 64.4(7)
C11 C10 N2 C6 -63.7(7)
C12 C10 N2 C7 -118.9(6)
C11 C10 N2 C7 113.1(6)
O2 C13 N3 C14 176.1(6)
C4 C13 N3 C14 -8.6(8)
O2 C13 N3 C17 -10.8(9)
C4 C13 N3 C17 164.4(6)
C16 C14 N3 C13 106.2(7)
C15 C14 N3 C13 -127.5(6)
C16 C14 N3 C17 -66.9(7)
C15 C14 N3 C17 59.4(7)
C18 C17 N3 C13 68.0(8)
C19 C17 N3 C13 -59.9(8)
C18 C17 N3 C14 -118.6(7)
C19 C17 N3 C14 113.5(6)
C1 N1 Hg1 Br2 -3.9(5)
C5 N1 Hg1 Br2 -178.7(4)
C1 N1 Hg1 Br1 179.0(4)
C5 N1 Hg1 Br1 4.1(4)
